data_4066708
loop_
_publ_author_name
'D&#x2019;Amora, Angela'
'Fanfoni, Lidia'
'Cozzula, Daniela'
'Guidolin, Nicol'
'Zangrando, Ennio'
'Felluga, Fulvia'
'Gladiali, Serafino'
'Benedetti, Fabio'
'Milani, Barbara'

_publ_section_title
;
 Addressing the Poly- to Oligo-ketone Selectivity in Styrene Carbonylation
 Catalyzed by Palladium/bpy Complexes. Effect of the 6-Alkyl Substitution
;
_journal_issue 20
_journal_name_full Organometallics
_journal_page_first 4472
_journal_paper_doi 10.1021/om100585x
_journal_volume 29
_journal_year 2010
_chemical_formula_moiety 'C29 H35 N4 Pd 1+, P F6 1-'
_chemical_formula_sum 'C29 H35 F6 N4 P Pd'
_chemical_formula_weight 690.98
_chemical_name_systematic
;
 ?
;
_space_group_IT_number 14
_symmetry_cell_setting monoclinic
_symmetry_space_group_name_Hall '-P 2ybc'
_symmetry_space_group_name_H-M 'P 1 21/c 1'
_atom_sites_solution_hydrogens geom
_atom_sites_solution_primary direct
_atom_sites_solution_secondary difmap
_audit_creation_method SHELXL-97
_cell_angle_alpha 90.00
_cell_angle_beta 90.61(2)
_cell_angle_gamma 90.00
_cell_formula_units_Z 4
_cell_length_a 12.624(2)
_cell_length_b 23.917(4)
_cell_length_c 10.310(2)
_cell_measurement_temperature 293(2)
_cell_volume 3112.7(9)
_computing_cell_refinement 'Denzo (Otwinowski & Minor 1997)'
_computing_data_collection 'XPRESS (MacScience, 2002)'
_computing_data_reduction 'Denzo and Scalepack (Otwinowski & Minor 1997)'
_computing_molecular_graphics 'Ortep3 for Windows (Farrugia,1997)'
_computing_publication_material 'Wingx 1.80.05 (Farrugia, 1999)'
_computing_structure_refinement 'SHELX97 (Sheldrick, 2008)'
_computing_structure_solution 'SHELX97 (Sheldrick, 2008)'
_diffrn_ambient_temperature 293(2)
_diffrn_measured_fraction_theta_full 0.984
_diffrn_measured_fraction_theta_max 0.984
_diffrn_measurement_device_type 'Enraf-Nonius dip1030 image plate  diffractometer'
_diffrn_measurement_method '\f-scans with narrow frames'
_diffrn_radiation_monochromator graphite
_diffrn_radiation_source 'fine-focus sealed tube'
_diffrn_radiation_type MoK\a
_diffrn_radiation_wavelength 0.71073
_diffrn_reflns_av_R_equivalents 0.0000
_diffrn_reflns_av_sigmaI/netI 0.0383
_diffrn_reflns_limit_h_max 16
_diffrn_reflns_limit_h_min -16
_diffrn_reflns_limit_k_max 30
_diffrn_reflns_limit_k_min 0
_diffrn_reflns_limit_l_max 13
_diffrn_reflns_limit_l_min 0
_diffrn_reflns_number 6754
_diffrn_reflns_theta_full 27.10
_diffrn_reflns_theta_max 27.10
_diffrn_reflns_theta_min 2.15
_exptl_absorpt_coefficient_mu 0.708
_exptl_absorpt_correction_T_max 0.9187
_exptl_absorpt_correction_T_min 0.7932
_exptl_absorpt_correction_type refdelf
_exptl_absorpt_process_details
;
Parkin S,Moezzi B & Hope H, (1995) J. Appl. Cryst. 28, 53-56
Quadratic fit to sin(theta)/lambda - 18 parameters
;
_exptl_crystal_colour yellow-orange
_exptl_crystal_density_diffrn 1.474
_exptl_crystal_density_method 'not measured'
_exptl_crystal_description needle
_exptl_crystal_F_000 1408
_exptl_crystal_size_max 0.45
_exptl_crystal_size_mid 0.15
_exptl_crystal_size_min 0.12
_refine_diff_density_max 0.725
_refine_diff_density_min -0.289
_refine_diff_density_rms 0.085
_refine_ls_extinction_method none
_refine_ls_goodness_of_fit_ref 0.917
_refine_ls_hydrogen_treatment constr
_refine_ls_matrix_type full
_refine_ls_number_parameters 374
_refine_ls_number_reflns 6754
_refine_ls_number_restraints 29
_refine_ls_restrained_S_all 0.936
_refine_ls_R_factor_all 0.0723
_refine_ls_R_factor_gt 0.0497
_refine_ls_shift/su_max 0.011
_refine_ls_shift/su_mean 0.001
_refine_ls_structure_factor_coef Fsqd
_refine_ls_weighting_details 'calc w=1/[\s^2^(Fo^2^)+(0.0982P)^2^+0.0000P] where P=(Fo^2^+2Fc^2^)/3'
_refine_ls_weighting_scheme calc
_refine_ls_wR_factor_gt 0.1356
_refine_ls_wR_factor_ref 0.1488
_reflns_number_gt 4280
_reflns_number_total 6754
_reflns_threshold_expression >2\s(I)
_cod_data_source_file om100585x_si_003.cif
_cod_data_source_block 3c
_cod_original_sg_symbol_H-M 'P 21/c'
_cod_database_code 4066708

loop_
_symmetry_equiv_pos_as_xyz
'x, y, z'
'-x, y+1/2, -z+1/2'
'-x, -y, -z'
'x, -y-1/2, z-1/2'

loop_
_atom_site_label
_atom_site_type_symbol
_atom_site_fract_x
_atom_site_fract_y
_atom_site_fract_z
_atom_site_U_iso_or_equiv
_atom_site_adp_type
_atom_site_occupancy
_atom_site_symmetry_multiplicity
_atom_site_calc_flag
_atom_site_refinement_flags
Pd Pd -0.16856(2) 0.668679(12) 0.96008(2) 0.07710(14) Uani 1 1 d .
N1 N -0.0087(3) 0.67049(14) 0.9910(4) 0.0917(10) Uani 1 1 d .
N2 N -0.1583(3) 0.64235(15) 1.1638(3) 0.0907(9) Uani 1 1 d .
N3 N -0.3289(3) 0.68777(15) 0.9397(3) 0.0865(8) Uani 1 1 d .
N4 N -0.2807(3) 0.58319(15) 0.8424(4) 0.0970(10) Uani 1 1 d .
C1 C 0.0666(4) 0.6770(2) 0.9001(6) 0.1141(15) Uani 1 1 d .
H1 H 0.0465 0.6753 0.8132 0.137 Uiso 1 1 calc R
C2 C 0.1707(5) 0.6858(3) 0.9302(9) 0.148(2) Uani 1 1 d .
H2 H 0.2211 0.6886 0.8654 0.178 Uiso 1 1 calc R
C3 C 0.1987(6) 0.6904(4) 1.0565(9) 0.160(3) Uani 1 1 d .
H3 H 0.2683 0.6992 1.0790 0.192 Uiso 1 1 calc R
C4 C 0.1268(6) 0.6824(3) 1.1502(7) 0.1273(19) Uani 1 1 d .
H4 H 0.1471 0.6844 1.2370 0.153 Uiso 1 1 calc R
C5 C 0.0215(4) 0.67122(17) 1.1163(5) 0.0977(13) Uani 1 1 d .
C6 C -0.0601(4) 0.65741(19) 1.2103(4) 0.1012(14) Uani 1 1 d .
C7 C -0.0398(6) 0.6578(3) 1.3433(6) 0.135(2) Uani 1 1 d .
H7 H 0.0262 0.6686 1.3752 0.162 Uiso 1 1 calc R
C8 C -0.1154(9) 0.6427(4) 1.4237(6) 0.169(3) Uani 1 1 d .
H8 H -0.1032 0.6443 1.5127 0.203 Uiso 1 1 calc R
C9 C -0.2110(7) 0.6248(3) 1.3779(6) 0.155(3) Uani 1 1 d .
H9 H -0.2631 0.6133 1.4351 0.186 Uiso 1 1 calc R
C10 C -0.2304(5) 0.6238(2) 1.2435(4) 0.1110(14) Uani 1 1 d D
C11 C -0.1579(4) 0.7002(2) 0.7775(4) 0.1076(14) Uani 1 1 d .
H11A H -0.1030 0.7279 0.7752 0.161 Uiso 1 1 calc R
H11B H -0.2243 0.7169 0.7528 0.161 Uiso 1 1 calc R
H11C H -0.1413 0.6705 0.7182 0.161 Uiso 1 1 calc R
C12 C -0.3311(5) 0.5995(3) 1.1885(6) 0.1318(19) Uani 1 1 d D
H12 H -0.3323 0.6062 1.0947 0.158 Uiso 1 1 calc R
C13 C -0.4240(6) 0.6297(4) 1.2473(9) 0.174(3) Uani 1 1 d D
H13A H -0.4281 0.6201 1.3385 0.208 Uiso 1 1 calc R
H13B H -0.4120 0.6697 1.2414 0.208 Uiso 1 1 calc R
C14 C -0.5221(12) 0.6167(7) 1.1860(15) 0.316(7) Uani 1 1 d D
H14A H -0.5175 0.5805 1.1462 0.474 Uiso 1 1 calc R
H14B H -0.5378 0.6442 1.1209 0.474 Uiso 1 1 calc R
H14C H -0.5772 0.6165 1.2494 0.474 Uiso 1 1 calc R
C15 C -0.3381(7) 0.5357(3) 1.2115(8) 0.192(3) Uani 1 1 d D
H15A H -0.2709 0.5188 1.1935 0.289 Uiso 1 1 calc R
H15B H -0.3913 0.5200 1.1550 0.289 Uiso 1 1 calc R
H15C H -0.3566 0.5287 1.3001 0.289 Uiso 1 1 calc R
C16 C -0.3592(4) 0.7343(2) 1.0013(5) 0.1114(14) Uani 1 1 d .
H16 H -0.3100 0.7521 1.0549 0.134 Uiso 1 1 calc R
C17 C -0.4570(5) 0.7570(3) 0.9903(6) 0.1297(17) Uani 1 1 d .
H17 H -0.4738 0.7901 1.0326 0.156 Uiso 1 1 calc R
C18 C -0.5312(5) 0.7295(3) 0.9144(6) 0.1328(19) Uani 1 1 d .
H18 H -0.5997 0.7434 0.9051 0.159 Uiso 1 1 calc R
C19 C -0.5011(4) 0.6813(3) 0.8530(6) 0.1123(16) Uani 1 1 d .
H19 H -0.5502 0.6623 0.8015 0.135 Uiso 1 1 calc R
C20 C -0.4001(3) 0.66045(18) 0.8658(4) 0.0865(11) Uani 1 1 d .
C21 C -0.3669(3) 0.60907(17) 0.7978(4) 0.0849(10) Uani 1 1 d .
C22 C -0.4223(4) 0.5891(2) 0.6901(4) 0.1074(14) Uani 1 1 d .
H22 H -0.4818 0.6078 0.6585 0.129 Uiso 1 1 calc R
C23 C -0.3874(5) 0.5419(3) 0.6325(5) 0.1285(18) Uani 1 1 d .
H23 H -0.4228 0.5276 0.5603 0.154 Uiso 1 1 calc R
C24 C -0.3009(6) 0.5156(2) 0.6806(6) 0.136(2) Uani 1 1 d .
H24 H -0.2774 0.4828 0.6422 0.163 Uiso 1 1 calc R
C25 C -0.2474(4) 0.5373(2) 0.7861(6) 0.1177(15) Uani 1 1 d D
C26 C -0.1460(7) 0.5122(3) 0.8454(10) 0.185(3) Uani 1 1 d DU
H26 H -0.1222 0.5397 0.9098 0.222 Uiso 1 1 calc R
C27 C -0.0501(14) 0.4916(8) 0.7875(18) 0.371(10) Uani 1 1 d DU
H27A H 0.0059 0.4857 0.8512 0.445 Uiso 1 1 calc R
H27B H -0.0617 0.4577 0.7378 0.445 Uiso 1 1 calc R
C28 C -0.0313(10) 0.5360(6) 0.7116(13) 0.259(5) Uani 1 1 d DU
H28A H 0.0293 0.5287 0.6587 0.388 Uiso 1 1 calc R
H28B H -0.0177 0.5682 0.7648 0.388 Uiso 1 1 calc R
H28C H -0.0920 0.5429 0.6571 0.388 Uiso 1 1 calc R
C29 C -0.1707(10) 0.4623(7) 0.9205(14) 0.291(7) Uani 1 1 d DU
H29A H -0.2308 0.4695 0.9742 0.436 Uiso 1 1 calc R
H29B H -0.1109 0.4526 0.9742 0.436 Uiso 1 1 calc R
H29C H -0.1866 0.4319 0.8626 0.436 Uiso 1 1 calc R
P P 0.25769(11) 0.63983(7) 0.55043(14) 0.1125(4) Uani 1 1 d .
F1 F 0.2635(4) 0.60535(19) 0.6790(5) 0.1943(18) Uani 1 1 d .
F2 F 0.1497(3) 0.66638(17) 0.5934(5) 0.1583(14) Uani 1 1 d .
F3 F 0.3652(3) 0.6127(3) 0.5069(5) 0.214(2) Uani 1 1 d .
F4 F 0.1932(3) 0.59570(18) 0.4713(5) 0.1939(19) Uani 1 1 d .
F5 F 0.3205(3) 0.68684(18) 0.6251(4) 0.1661(15) Uani 1 1 d .
F6 F 0.2539(4) 0.6798(2) 0.4292(4) 0.1790(18) Uani 1 1 d .

loop_
_atom_site_aniso_label
_atom_site_aniso_U_11
_atom_site_aniso_U_22
_atom_site_aniso_U_33
_atom_site_aniso_U_23
_atom_site_aniso_U_13
_atom_site_aniso_U_12
Pd 0.0797(2) 0.0877(2) 0.06363(18) -0.00079(12) -0.01391(13) 0.00046(13)
N1 0.087(2) 0.103(2) 0.085(2) -0.0073(17) -0.0223(18) -0.0006(17)
N2 0.110(3) 0.096(2) 0.0668(17) 0.0008(16) -0.0053(18) 0.0156(19)
N3 0.083(2) 0.096(2) 0.0799(19) -0.0076(17) -0.0135(16) 0.0098(17)
N4 0.097(2) 0.095(2) 0.099(2) -0.0096(19) -0.0108(18) 0.0050(19)
C1 0.086(3) 0.139(4) 0.117(4) -0.003(3) -0.006(3) -0.021(3)
C2 0.099(4) 0.175(5) 0.170(7) 0.004(5) -0.008(4) -0.025(4)
C3 0.106(4) 0.186(6) 0.187(8) -0.003(6) -0.044(5) -0.033(5)
C4 0.122(5) 0.142(4) 0.117(4) -0.003(4) -0.042(4) -0.003(4)
C5 0.102(3) 0.098(3) 0.092(3) -0.007(2) -0.032(3) 0.008(2)
C6 0.128(4) 0.097(3) 0.078(2) -0.012(2) -0.039(3) 0.030(3)
C7 0.160(5) 0.169(5) 0.077(3) -0.006(3) -0.037(3) 0.040(4)
C8 0.216(9) 0.220(8) 0.071(3) -0.001(4) -0.018(5) 0.060(7)
C9 0.175(7) 0.199(7) 0.091(4) 0.027(4) 0.028(4) 0.027(6)
C10 0.128(4) 0.128(4) 0.077(2) 0.012(3) 0.011(3) 0.017(3)
C11 0.115(3) 0.132(4) 0.075(2) 0.017(2) -0.010(2) -0.016(3)
C12 0.130(4) 0.148(5) 0.118(4) 0.027(3) 0.041(3) 0.009(4)
C13 0.123(5) 0.226(9) 0.172(7) 0.016(6) 0.013(5) 0.009(6)
C14 0.33(2) 0.308(18) 0.309(19) 0.037(15) 0.043(15) 0.034(16)
C15 0.242(10) 0.163(7) 0.173(7) 0.043(5) 0.040(6) -0.002(6)
C16 0.113(3) 0.113(3) 0.108(3) -0.019(3) -0.019(3) 0.015(3)
C17 0.110(4) 0.124(4) 0.154(5) -0.021(4) 0.005(3) 0.025(3)
C18 0.101(4) 0.146(5) 0.151(5) 0.003(4) -0.001(3) 0.035(4)
C19 0.085(3) 0.139(4) 0.113(4) -0.003(3) -0.014(3) 0.004(3)
C20 0.077(2) 0.104(3) 0.078(2) 0.003(2) -0.0128(18) 0.005(2)
C21 0.082(2) 0.097(3) 0.076(2) 0.0058(19) -0.0114(18) -0.013(2)
C22 0.113(3) 0.124(4) 0.085(3) -0.003(3) -0.023(2) -0.025(3)
C23 0.146(5) 0.138(5) 0.101(3) -0.025(3) -0.011(3) -0.040(4)
C24 0.172(6) 0.110(4) 0.126(4) -0.037(3) 0.020(4) -0.025(4)
C25 0.118(4) 0.102(3) 0.134(4) -0.014(3) 0.003(3) 0.007(3)
C26 0.174(6) 0.153(5) 0.229(7) -0.040(5) 0.001(5) 0.050(5)
C27 0.369(13) 0.372(13) 0.370(13) -0.031(9) -0.031(9) 0.015(10)
C28 0.250(9) 0.249(9) 0.277(9) 0.035(8) -0.017(7) 0.000(7)
C29 0.295(10) 0.279(10) 0.298(10) 0.031(8) -0.035(8) 0.070(8)
P 0.0924(8) 0.1359(11) 0.1087(9) -0.0005(8) -0.0264(7) -0.0102(7)
F1 0.226(5) 0.174(3) 0.182(4) 0.064(3) -0.019(3) -0.011(3)
F2 0.124(3) 0.183(4) 0.167(3) -0.042(2) -0.008(2) 0.009(2)
F3 0.118(3) 0.332(6) 0.191(4) -0.038(4) -0.028(3) 0.058(3)
F4 0.153(3) 0.174(3) 0.254(5) -0.103(3) -0.050(3) 0.001(3)
F5 0.158(3) 0.188(3) 0.151(3) 0.012(3) -0.061(2) -0.058(3)
F6 0.165(4) 0.243(5) 0.129(3) 0.045(3) -0.045(3) -0.029(3)

loop_
_atom_type_symbol
_atom_type_description
_atom_type_scat_dispersion_real
_atom_type_scat_dispersion_imag
_atom_type_scat_source
C C 0.0033 0.0016 'International Tables Vol C Tables 4.2.6.8 and 6.1.1.4'
N N 0.0061 0.0033 'International Tables Vol C Tables 4.2.6.8 and 6.1.1.4'
Pd Pd -0.9988 1.0072 'International Tables Vol C Tables 4.2.6.8 and 6.1.1.4'
P P 0.1023 0.0942 'International Tables Vol C Tables 4.2.6.8 and 6.1.1.4'
F F 0.0171 0.0103 'International Tables Vol C Tables 4.2.6.8 and 6.1.1.4'
H H 0.0000 0.0000 'International Tables Vol C Tables 4.2.6.8 and 6.1.1.4'

loop_
_geom_angle_atom_site_label_1
_geom_angle_atom_site_label_2
_geom_angle_atom_site_label_3
_geom_angle
C11 Pd N1 93.53(18)
C11 Pd N3 84.23(18)
N1 Pd N3 165.79(14)
C11 Pd N2 171.22(17)
N1 Pd N2 78.97(15)
N3 Pd N2 101.92(14)
C11 Pd N4 84.60(17)
N1 Pd N4 125.88(12)
N3 Pd N4 67.98(12)
N2 Pd N4 103.46(13)
C5 N1 C1 118.1(4)
C5 N1 Pd 114.9(4)
C1 N1 Pd 126.6(3)
C10 N2 C6 120.0(4)
C10 N2 Pd 131.5(3)
C6 N2 Pd 107.6(3)
C16 N3 C20 118.7(4)
C16 N3 Pd 114.7(3)
C20 N3 Pd 126.5(3)
C25 N4 C21 120.1(4)
C25 N4 Pd 130.5(3)
C21 N4 Pd 102.8(3)
N1 C1 C2 122.9(6)
C3 C2 C1 118.3(7)
C4 C3 C2 120.5(7)
C3 C4 C5 119.7(6)
N1 C5 C4 120.1(6)
N1 C5 C6 116.1(4)
C4 C5 C6 123.7(5)
N2 C6 C7 120.1(6)
N2 C6 C5 118.0(4)
C7 C6 C5 121.9(5)
C8 C7 C6 119.3(7)
C7 C8 C9 120.8(6)
C8 C9 C10 119.5(6)
N2 C10 C9 119.8(6)
N2 C10 C12 119.0(4)
C9 C10 C12 121.1(6)
C10 C12 C13 108.6(6)
C10 C12 C15 112.0(6)
C13 C12 C15 111.4(6)
C14 C13 C12 113.1(11)
N3 C16 C17 124.1(5)
C16 C17 C18 118.0(5)
C19 C18 C17 118.2(5)
C18 C19 C20 121.5(5)
N3 C20 C19 119.6(4)
N3 C20 C21 118.8(4)
C19 C20 C21 121.6(4)
N4 C21 C22 121.3(4)
N4 C21 C20 117.3(3)
C22 C21 C20 121.4(4)
C23 C22 C21 118.3(5)
C24 C23 C22 119.6(5)
C23 C24 C25 120.3(5)
N4 C25 C24 120.5(5)
N4 C25 C26 114.9(5)
C24 C25 C26 124.6(6)
C27 C26 C29 97.2(9)
C27 C26 C25 132.0(11)
C29 C26 C25 110.5(9)
C28 C27 C26 97.3(14)
F4 P F1 96.1(3)
F4 P F5 176.9(3)
F1 P F5 86.8(2)
F4 P F2 88.4(2)
F1 P F2 90.4(3)
F5 P F2 90.4(2)
F4 P F6 89.1(3)
F1 P F6 174.4(3)
F5 P F6 88.0(2)
F2 P F6 87.7(3)
F4 P F3 91.1(3)
F1 P F3 89.5(3)
F5 P F3 90.1(3)
F2 P F3 179.4(3)
F6 P F3 92.5(3)

loop_
_geom_bond_atom_site_label_1
_geom_bond_atom_site_label_2
_geom_bond_distance
Pd C11 2.033(4)
Pd N1 2.041(4)
Pd N3 2.083(3)
Pd N2 2.195(3)
Pd N4 2.760(4)
N1 C5 1.344(6)
N1 C1 1.350(7)
N2 C10 1.310(6)
N2 C6 1.373(6)
N3 C16 1.339(6)
N3 C20 1.343(5)
N4 C25 1.312(6)
N4 C21 1.330(5)
C1 C2 1.364(8)
C2 C3 1.350(10)
C3 C4 1.346(10)
C4 C5 1.396(8)
C5 C6 1.460(8)
C6 C7 1.393(7)
C7 C8 1.321(11)
C8 C9 1.360(11)
C9 C10 1.405(8)
C10 C12 1.503(7)
C12 C13 1.511(9)
C12 C15 1.545(9)
C13 C14 1.419(12)
C16 C17 1.353(7)
C17 C18 1.380(8)
C18 C19 1.371(8)
C19 C20 1.374(7)
C20 C21 1.478(6)
C21 C22 1.390(5)
C22 C23 1.353(8)
C23 C24 1.349(8)
C24 C25 1.376(8)
C25 C26 1.535(9)
C26 C27 1.442(15)
C26 C29 1.457(13)
C27 C28 1.341(15)
P F4 1.558(3)
P F1 1.562(4)
P F5 1.572(4)
P F2 1.572(4)
P F6 1.574(4)
P F3 1.575(4)

loop_
_geom_torsion_atom_site_label_1
_geom_torsion_atom_site_label_2
_geom_torsion_atom_site_label_3
_geom_torsion_atom_site_label_4
_geom_torsion
C11 Pd N1 C5 157.9(3)
N3 Pd N1 C5 77.5(6)
N2 Pd N1 C5 -17.5(3)
N4 Pd N1 C5 -116.2(3)
C11 Pd N1 C1 -14.6(4)
N3 Pd N1 C1 -94.9(6)
N2 Pd N1 C1 170.0(4)
N4 Pd N1 C1 71.3(4)
C11 Pd N2 C10 155.6(11)
N1 Pd N2 C10 -172.7(5)
N3 Pd N2 C10 21.8(5)
N4 Pd N2 C10 -48.1(5)
C11 Pd N2 C6 -13.9(13)
N1 Pd N2 C6 17.8(3)
N3 Pd N2 C6 -147.7(3)
N4 Pd N2 C6 142.4(3)
C11 Pd N3 C16 -102.5(4)
N1 Pd N3 C16 -20.9(7)
N2 Pd N3 C16 71.2(4)
N4 Pd N3 C16 171.0(4)
C11 Pd N3 C20 72.9(4)
N1 Pd N3 C20 154.4(5)
N2 Pd N3 C20 -113.4(4)
N4 Pd N3 C20 -13.6(3)
C11 Pd N4 C25 85.2(5)
N1 Pd N4 C25 -5.2(5)
N3 Pd N4 C25 171.2(5)
N2 Pd N4 C25 -91.2(5)
C11 Pd N4 C21 -65.1(3)
N1 Pd N4 C21 -155.5(3)
N3 Pd N4 C21 20.9(3)
N2 Pd N4 C21 118.5(3)
C5 N1 C1 C2 -2.0(8)
Pd N1 C1 C2 170.2(5)
N1 C1 C2 C3 -2.6(11)
C1 C2 C3 C4 4.7(13)
C2 C3 C4 C5 -2.3(13)
C1 N1 C5 C4 4.5(6)
Pd N1 C5 C4 -168.6(4)
C1 N1 C5 C6 -172.9(4)
Pd N1 C5 C6 14.0(5)
C3 C4 C5 N1 -2.5(9)
C3 C4 C5 C6 174.7(7)
C10 N2 C6 C7 -5.7(7)
Pd N2 C6 C7 165.2(4)
C10 N2 C6 C5 172.6(4)
Pd N2 C6 C5 -16.5(4)
N1 C5 C6 N2 3.1(6)
C4 C5 C6 N2 -174.3(5)
N1 C5 C6 C7 -178.6(4)
C4 C5 C6 C7 4.0(7)
N2 C6 C7 C8 1.1(9)
C5 C6 C7 C8 -177.2(6)
C6 C7 C8 C9 2.6(12)
C7 C8 C9 C10 -1.7(13)
C6 N2 C10 C9 6.6(8)
Pd N2 C10 C9 -161.8(4)
C6 N2 C10 C12 -170.8(4)
Pd N2 C10 C12 20.8(7)
C8 C9 C10 N2 -2.9(11)
C8 C9 C10 C12 174.4(7)
N2 C10 C12 C13 -125.6(6)
C9 C10 C12 C13 57.1(8)
N2 C10 C12 C15 111.0(6)
C9 C10 C12 C15 -66.4(8)
C10 C12 C13 C14 169.9(10)
C15 C12 C13 C14 -66.3(11)
C20 N3 C16 C17 -2.5(8)
Pd N3 C16 C17 173.3(5)
N3 C16 C17 C18 2.3(9)
C16 C17 C18 C19 -0.9(10)
C17 C18 C19 C20 0.0(9)
C16 N3 C20 C19 1.3(7)
Pd N3 C20 C19 -173.9(4)
C16 N3 C20 C21 -180.0(4)
Pd N3 C20 C21 4.8(6)
C18 C19 C20 N3 -0.2(8)
C18 C19 C20 C21 -178.8(5)
C25 N4 C21 C22 -1.3(7)
Pd N4 C21 C22 152.8(4)
C25 N4 C21 C20 179.8(4)
Pd N4 C21 C20 -26.0(4)
N3 C20 C21 N4 20.0(6)
C19 C20 C21 N4 -161.4(5)
N3 C20 C21 C22 -158.8(4)
C19 C20 C21 C22 19.8(7)
N4 C21 C22 C23 1.2(7)
C20 C21 C22 C23 180.0(4)
C21 C22 C23 C24 0.1(8)
C22 C23 C24 C25 -1.1(10)
C21 N4 C25 C24 0.2(8)
Pd N4 C25 C24 -145.8(4)
C21 N4 C25 C26 178.9(6)
Pd N4 C25 C26 32.9(8)
C23 C24 C25 N4 1.0(10)
C23 C24 C25 C26 -177.6(7)
N4 C25 C26 C27 -133.0(13)
C24 C25 C26 C27 45.7(17)
N4 C25 C26 C29 105.8(9)
C24 C25 C26 C29 -75.5(12)
C29 C26 C27 C28 176.0(14)
C25 C26 C27 C28 50(2)
